data_7249555
loop_
_publ_author_name
'Zhang, Jie'
'Ma, Yu-Xin'
'Wu, Ming'
'He, Qing'
'Chen, Shuya'
'Ju, Ping'
'He, Yuan-Chun'
'Lei, Xiaowu'

_publ_section_title
;
 Zero-dimensional organic--inorganic hybrid zinc halide with stable
 broadband blue light emissions
;
_journal_issue 46
_journal_name_full CrystEngComm
_journal_page_first 6585
_journal_page_last 6590
_journal_paper_doi 10.1039/D4CE00841C
_journal_volume 26
_journal_year 2024
_chemical_formula_moiety 'C11 H18 Br4 N2 Zn'
_chemical_formula_sum 'C11 H18 Br4 N2 Zn'
_chemical_formula_weight 563.28
_space_group_crystal_system monoclinic
_space_group_IT_number 14
_space_group_name_Hall '-P 2ybc'
_space_group_name_H-M_alt 'P 1 21/c 1'
_atom_sites_solution_hydrogens geom
_atom_sites_solution_primary dual
_audit_creation_date 2023-12-20
_audit_creation_method
;
Olex2 1.5
(compiled 2021.08.20 svn.r13c46975 for OlexSys, GUI svn.r6396)
;
_audit_update_record
;
2024-06-30 deposited with the CCDC.	2024-10-28 downloaded from the CCDC.
;
_cell_angle_alpha 90
_cell_angle_beta 105.9280(10)
_cell_angle_gamma 90
_cell_formula_units_Z 4
_cell_length_a 8.1323(3)
_cell_length_b 16.4609(6)
_cell_length_c 13.2339(5)
_cell_measurement_reflns_used 8415
_cell_measurement_temperature 293
_cell_measurement_theta_max 27.163
_cell_measurement_theta_min 2.604
_cell_volume 1703.54(11)
_computing_cell_refinement 'SAINT V8.40A (Bruker, 2019)'
_computing_data_reduction 'SAINT V8.40A (Bruker, 2019)'
_computing_molecular_graphics 'Olex2 1.5 (Dolomanov et al., 2009)'
_computing_publication_material 'Olex2 1.5 (Dolomanov et al., 2009)'
_computing_structure_refinement 'SHELXL 2018/3 (Sheldrick, 2015)'
_computing_structure_solution 'SHELXT 2014/5 (Sheldrick, 2014)'
_diffrn_ambient_temperature 293
_diffrn_measured_fraction_theta_full 0.999
_diffrn_measured_fraction_theta_max 0.999
_diffrn_measurement_device_type 'Bruker APEX-II CCD'
_diffrn_measurement_method '\f and \w scans'
_diffrn_radiation_type MoK\a
_diffrn_radiation_wavelength 0.71076
_diffrn_reflns_av_R_equivalents 0.0534
_diffrn_reflns_av_unetI/netI 0.0412
_diffrn_reflns_Laue_measured_fraction_full 0.999
_diffrn_reflns_Laue_measured_fraction_max 0.999
_diffrn_reflns_limit_h_max 10
_diffrn_reflns_limit_h_min -10
_diffrn_reflns_limit_k_max 22
_diffrn_reflns_limit_k_min -21
_diffrn_reflns_limit_l_max 17
_diffrn_reflns_limit_l_min -17
_diffrn_reflns_number 27066
_diffrn_reflns_point_group_measured_fraction_full 0.999
_diffrn_reflns_point_group_measured_fraction_max 0.999
_diffrn_reflns_theta_full 25.243
_diffrn_reflns_theta_max 28.699
_diffrn_reflns_theta_min 2.475
_diffrn_source_current 30.0
_diffrn_source_power 1.5
_diffrn_source_voltage 50.0
_exptl_absorpt_coefficient_mu 10.810
_exptl_absorpt_correction_T_max 0.7458
_exptl_absorpt_correction_T_min 0.3680
_exptl_absorpt_correction_type multi-scan
_exptl_absorpt_process_details
;
SADABS-2016/2 (Bruker,2016/2) was used for absorption correction.
wR2(int) was 0.1503 before and 0.0631 after correction.
The Ratio of minimum to maximum transmission is 0.4934.
The \l/2 correction factor is Not present.
;
_exptl_crystal_colour 'clear whiteish white'
_exptl_crystal_colour_lustre clear
_exptl_crystal_colour_modifier whiteish
_exptl_crystal_colour_primary white
_exptl_crystal_density_diffrn 2.196
_exptl_crystal_description block
_exptl_crystal_F_000 1072
_exptl_crystal_size_max 0.22
_exptl_crystal_size_mid 0.2
_exptl_crystal_size_min 0.19
_exptl_transmission_factor_max 0.7458
_exptl_transmission_factor_min 0.3680
_refine_diff_density_max 0.877
_refine_diff_density_min -0.783
_refine_diff_density_rms 0.111
_refine_ls_extinction_coef 0.0022(2)
_refine_ls_extinction_expression Fc^*^=kFc[1+0.001xFc^2^\l^3^/sin(2\q)]^-1/4^
_refine_ls_extinction_method 'SHELXL-2018/3 (Sheldrick 2018)'
_refine_ls_goodness_of_fit_ref 1.044
_refine_ls_hydrogen_treatment constr
_refine_ls_matrix_type full
_refine_ls_number_parameters 165
_refine_ls_number_reflns 4387
_refine_ls_number_restraints 0
_refine_ls_restrained_S_all 1.044
_refine_ls_R_factor_all 0.0633
_refine_ls_R_factor_gt 0.0348
_refine_ls_shift/su_max 0.000
_refine_ls_shift/su_mean 0.000
_refine_ls_structure_factor_coef Fsqd
_refine_ls_weighting_details 'w=1/[\s^2^(Fo^2^)+(0.0285P)^2^+1.6566P] where P=(Fo^2^+2Fc^2^)/3'
_refine_ls_weighting_scheme calc
_refine_ls_wR_factor_gt 0.0702
_refine_ls_wR_factor_ref 0.0780
_reflns_Friedel_coverage 0.000
_reflns_number_gt 3102
_reflns_number_total 4387
_reflns_threshold_expression 'I > 2\s(I)'
_cod_data_source_file d4ce00841c2.cif
_cod_data_source_block 230308j7311_0m
_cod_depositor_comments 'Adding full bibliography for 7249552--7249555.cif.'
_cod_database_code 7249555
_shelx_shelxl_version_number 2018/3
_shelx_space_group_comment
;
The symmetry employed for this shelxl refinement is uniquely defined
by the following loop, which should always be used as a source of
symmetry information in preference to the above space-group names.
They are only intended as comments.
;
_shelx_estimated_absorpt_t_max 0.233
_shelx_estimated_absorpt_t_min 0.200
_olex2_refinement_description
;
1.a Secondary CH2 refined with riding coordinates:
 C1(H1A,H1B), N1(H1C,H1D), C2(H2A,H2B), C3(H3A,H3B), C4(H4A,H4B)
1.b Aromatic/amide H refined with riding coordinates:
 C6(H6), C7(H7), C8(H8), C9(H9), C10(H10)
1.c Idealised Me refined as rotating group:
 C11(H11A,H11B,H11C)
;
_olex2_submission_special_instructions 'No special instructions were received'

loop_
_space_group_symop_operation_xyz
'x, y, z'
'-x, y+1/2, -z+1/2'
'-x, -y, -z'
'x, -y-1/2, z-1/2'

loop_
_atom_site_label
_atom_site_type_symbol
_atom_site_fract_x
_atom_site_fract_y
_atom_site_fract_z
_atom_site_U_iso_or_equiv
_atom_site_adp_type
_atom_site_occupancy
_atom_site_site_symmetry_order
_atom_site_calc_flag
_atom_site_refinement_flags_posn
_atom_site_refinement_flags_adp
_atom_site_refinement_flags_occupancy
_atom_site_disorder_assembly
_atom_site_disorder_group
Br1 Br 0.27832(5) 0.38560(3) 0.60668(3) 0.04690(13) Uani 1 1 d . . . . .
Zn1 Zn 0.14053(6) 0.28200(3) 0.48464(4) 0.03941(13) Uani 1 1 d . . . . .
Br2 Br -0.00816(6) 0.18082(3) 0.55675(4) 0.05166(14) Uani 1 1 d . . . . .
Br3 Br -0.09546(5) 0.35005(2) 0.36015(3) 0.04086(12) Uani 1 1 d . . . . .
Br4 Br 0.35222(6) 0.22959(3) 0.40707(4) 0.05333(14) Uani 1 1 d . . . . .
C1 C 0.6910(5) 0.4203(2) 0.5465(3) 0.0367(9) Uani 1 1 d . . . . .
H1A H 0.592104 0.442939 0.563902 0.044 Uiso 1 1 calc R U . . .
H1B H 0.683689 0.434421 0.474201 0.044 Uiso 1 1 calc R U . . .
N1 N 0.6913(4) 0.32998(19) 0.5579(3) 0.0394(8) Uani 1 1 d . . . . .
H1C H 0.593027 0.310009 0.518278 0.047 Uiso 1 1 calc R U . . .
H1D H 0.775661 0.309031 0.535285 0.047 Uiso 1 1 calc R U . . .
N2 N 0.8658(4) 0.43697(18) 0.7327(2) 0.0334(7) Uani 1 1 d . . . . .
C2 C 0.8513(5) 0.4552(2) 0.6179(3) 0.0386(9) Uani 1 1 d . . . . .
H2A H 0.851992 0.513583 0.607871 0.046 Uiso 1 1 calc R U . . .
H2B H 0.949651 0.432730 0.599620 0.046 Uiso 1 1 calc R U . . .
C3 C 0.8703(5) 0.3450(2) 0.7411(3) 0.0382(9) Uani 1 1 d . . . . .
H3A H 0.971283 0.324965 0.723566 0.046 Uiso 1 1 calc R U . . .
H3B H 0.879204 0.329559 0.813114 0.046 Uiso 1 1 calc R U . . .
C4 C 0.7140(5) 0.3056(2) 0.6696(3) 0.0404(9) Uani 1 1 d . . . . .
H4A H 0.725234 0.246983 0.675608 0.048 Uiso 1 1 calc R U . . .
H4B H 0.613761 0.321352 0.691068 0.048 Uiso 1 1 calc R U . . .
C5 C 0.7268(5) 0.4774(2) 0.7700(3) 0.0338(8) Uani 1 1 d . . . . .
C6 C 0.6880(5) 0.5573(2) 0.7420(3) 0.0427(10) Uani 1 1 d . . . . .
H6 H 0.742813 0.584288 0.698714 0.051 Uiso 1 1 calc R U . . .
C7 C 0.5664(6) 0.5967(3) 0.7793(4) 0.0517(11) Uani 1 1 d . . . . .
H7 H 0.539748 0.650674 0.761109 0.062 Uiso 1 1 calc R U . . .
C8 C 0.4848(6) 0.5571(3) 0.8428(4) 0.0533(12) Uani 1 1 d . . . . .
H8 H 0.401510 0.583688 0.866447 0.064 Uiso 1 1 calc R U . . .
C9 C 0.5264(6) 0.4786(3) 0.8709(3) 0.0489(11) Uani 1 1 d . . . . .
H9 H 0.471734 0.452109 0.914753 0.059 Uiso 1 1 calc R U . . .
C10 C 0.6481(5) 0.4374(2) 0.8357(3) 0.0415(10) Uani 1 1 d . . . . .
H10 H 0.676416 0.383930 0.855858 0.050 Uiso 1 1 calc R U . . .
C11 C 1.0364(5) 0.4681(3) 0.8006(3) 0.0468(10) Uani 1 1 d . . . . .
H11A H 1.127564 0.444548 0.777224 0.070 Uiso 1 1 calc R U . . .
H11B H 1.049230 0.453351 0.872503 0.070 Uiso 1 1 calc R U . . .
H11C H 1.040181 0.526209 0.794877 0.070 Uiso 1 1 calc R U . . .

loop_
_atom_site_aniso_label
_atom_site_aniso_U_11
_atom_site_aniso_U_22
_atom_site_aniso_U_33
_atom_site_aniso_U_23
_atom_site_aniso_U_13
_atom_site_aniso_U_12
Br1 0.0298(2) 0.0564(3) 0.0517(3) -0.01743(19) 0.00650(18) -0.00140(19)
Zn1 0.0336(3) 0.0388(3) 0.0444(3) -0.0023(2) 0.0082(2) -0.0010(2)
Br2 0.0533(3) 0.0444(3) 0.0582(3) 0.0133(2) 0.0169(2) 0.0006(2)
Br3 0.0406(2) 0.0365(2) 0.0407(2) 0.00035(16) 0.00301(17) -0.00038(17)
Br4 0.0450(3) 0.0518(3) 0.0653(3) -0.0192(2) 0.0188(2) -0.0008(2)
C1 0.035(2) 0.038(2) 0.037(2) 0.0033(16) 0.0096(17) 0.0034(17)
N1 0.0312(18) 0.0394(19) 0.0456(19) -0.0071(14) 0.0070(15) -0.0017(14)
N2 0.0267(17) 0.0297(16) 0.0419(18) 0.0009(13) 0.0064(14) 0.0020(13)
C2 0.037(2) 0.036(2) 0.045(2) 0.0001(17) 0.0137(18) 0.0006(17)
C3 0.038(2) 0.028(2) 0.045(2) 0.0022(16) 0.0058(18) 0.0045(17)
C4 0.041(2) 0.027(2) 0.049(2) 0.0028(16) 0.0057(19) 0.0026(17)
C5 0.027(2) 0.034(2) 0.037(2) -0.0035(15) 0.0038(16) 0.0010(16)
C6 0.040(2) 0.031(2) 0.058(3) 0.0079(18) 0.016(2) 0.0051(18)
C7 0.052(3) 0.042(3) 0.062(3) 0.002(2) 0.018(2) 0.012(2)
C8 0.044(3) 0.061(3) 0.057(3) -0.015(2) 0.018(2) 0.005(2)
C9 0.054(3) 0.052(3) 0.046(2) -0.006(2) 0.024(2) -0.005(2)
C10 0.047(3) 0.036(2) 0.042(2) 0.0007(17) 0.013(2) -0.0020(19)
C11 0.029(2) 0.050(3) 0.054(3) -0.008(2) -0.0003(19) -0.0045(19)

loop_
_atom_type_symbol
_atom_type_description
_atom_type_scat_dispersion_real
_atom_type_scat_dispersion_imag
_atom_type_scat_source
C C 0.0033 0.0016 'International Tables Vol C Tables 4.2.6.8 and 6.1.1.4'
H H 0.0000 0.0000 'International Tables Vol C Tables 4.2.6.8 and 6.1.1.4'
Br Br -0.2901 2.4595 'International Tables Vol C Tables 4.2.6.8 and 6.1.1.4'
N N 0.0061 0.0033 'International Tables Vol C Tables 4.2.6.8 and 6.1.1.4'
Zn Zn 0.2839 1.4301 'International Tables Vol C Tables 4.2.6.8 and 6.1.1.4'

loop_
_geom_angle_atom_site_label_1
_geom_angle_atom_site_label_2
_geom_angle_atom_site_label_3
_geom_angle
_geom_angle_site_symmetry_1
_geom_angle_site_symmetry_3
_geom_angle_publ_flag
Br1 Zn1 Br2 114.66(2) . . ?
Br1 Zn1 Br3 105.31(2) . . ?
Br2 Zn1 Br3 101.45(2) . . ?
Br4 Zn1 Br1 106.63(2) . . ?
Br4 Zn1 Br2 114.82(2) . . ?
Br4 Zn1 Br3 113.70(2) . . ?
H1A C1 H1B 108.2 . . ?
N1 C1 H1A 109.7 . . ?
N1 C1 H1B 109.7 . . ?
N1 C1 C2 109.9(3) . . ?
C2 C1 H1A 109.7 . . ?
C2 C1 H1B 109.7 . . ?
C1 N1 H1C 109.4 . . ?
C1 N1 H1D 109.4 . . ?
H1C N1 H1D 108.0 . . ?
C4 N1 C1 111.4(3) . . ?
C4 N1 H1C 109.4 . . ?
C4 N1 H1D 109.4 . . ?
C3 N2 C2 105.3(3) . . ?
C3 N2 C11 107.1(3) . . ?
C5 N2 C2 112.3(3) . . ?
C5 N2 C3 115.0(3) . . ?
C5 N2 C11 107.6(3) . . ?
C11 N2 C2 109.4(3) . . ?
C1 C2 N2 111.7(3) . . ?
C1 C2 H2A 109.3 . . ?
C1 C2 H2B 109.3 . . ?
N2 C2 H2A 109.3 . . ?
N2 C2 H2B 109.3 . . ?
H2A C2 H2B 107.9 . . ?
N2 C3 H3A 109.1 . . ?
N2 C3 H3B 109.1 . . ?
H3A C3 H3B 107.8 . . ?
C4 C3 N2 112.6(3) . . ?
C4 C3 H3A 109.1 . . ?
C4 C3 H3B 109.1 . . ?
N1 C4 C3 111.1(3) . . ?
N1 C4 H4A 109.4 . . ?
N1 C4 H4B 109.4 . . ?
C3 C4 H4A 109.4 . . ?
C3 C4 H4B 109.4 . . ?
H4A C4 H4B 108.0 . . ?
C6 C5 N2 118.1(3) . . ?
C6 C5 C10 120.8(4) . . ?
C10 C5 N2 121.0(3) . . ?
C5 C6 H6 120.5 . . ?
C5 C6 C7 119.0(4) . . ?
C7 C6 H6 120.5 . . ?
C6 C7 H7 119.7 . . ?
C8 C7 C6 120.7(4) . . ?
C8 C7 H7 119.7 . . ?
C7 C8 H8 120.2 . . ?
C9 C8 C7 119.6(4) . . ?
C9 C8 H8 120.2 . . ?
C8 C9 H9 119.3 . . ?
C8 C9 C10 121.3(4) . . ?
C10 C9 H9 119.3 . . ?
C5 C10 C9 118.5(4) . . ?
C5 C10 H10 120.7 . . ?
C9 C10 H10 120.7 . . ?
N2 C11 H11A 109.5 . . ?
N2 C11 H11B 109.5 . . ?
N2 C11 H11C 109.5 . . ?
H11A C11 H11B 109.5 . . ?
H11A C11 H11C 109.5 . . ?
H11B C11 H11C 109.5 . . ?

loop_
_geom_bond_atom_site_label_1
_geom_bond_atom_site_label_2
_geom_bond_distance
_geom_bond_site_symmetry_2
_geom_bond_publ_flag
Br1 Zn1 2.4039(6) . ?
Zn1 Br2 2.4043(6) . ?
Zn1 Br3 2.4324(6) . ?
Zn1 Br4 2.3941(6) . ?
C1 H1A 0.9700 . ?
C1 H1B 0.9700 . ?
C1 N1 1.494(5) . ?
C1 C2 1.499(5) . ?
N1 H1C 0.8900 . ?
N1 H1D 0.8900 . ?
N1 C4 1.493(5) . ?
N2 C2 1.522(5) . ?
N2 C3 1.518(5) . ?
N2 C5 1.507(5) . ?
N2 C11 1.520(5) . ?
C2 H2A 0.9700 . ?
C2 H2B 0.9700 . ?
C3 H3A 0.9700 . ?
C3 H3B 0.9700 . ?
C3 C4 1.507(5) . ?
C4 H4A 0.9700 . ?
C4 H4B 0.9700 . ?
C5 C6 1.380(5) . ?
C5 C10 1.380(5) . ?
C6 H6 0.9300 . ?
C6 C7 1.381(6) . ?
C7 H7 0.9300 . ?
C7 C8 1.370(6) . ?
C8 H8 0.9300 . ?
C8 C9 1.362(6) . ?
C9 H9 0.9300 . ?
C9 C10 1.382(6) . ?
C10 H10 0.9300 . ?
C11 H11A 0.9600 . ?
C11 H11B 0.9600 . ?
C11 H11C 0.9600 . ?

loop_
_geom_torsion_atom_site_label_1
_geom_torsion_atom_site_label_2
_geom_torsion_atom_site_label_3
_geom_torsion_atom_site_label_4
_geom_torsion
_geom_torsion_site_symmetry_1
_geom_torsion_site_symmetry_2
_geom_torsion_site_symmetry_3
_geom_torsion_site_symmetry_4
_geom_torsion_publ_flag
C1 N1 C4 C3 -53.4(4) . . . . ?
N1 C1 C2 N2 -61.2(4) . . . . ?
N2 C3 C4 N1 56.7(4) . . . . ?
N2 C5 C6 C7 -177.1(4) . . . . ?
N2 C5 C10 C9 177.4(4) . . . . ?
C2 C1 N1 C4 55.6(4) . . . . ?
C2 N2 C3 C4 -58.6(4) . . . . ?
C2 N2 C5 C6 -44.3(5) . . . . ?
C2 N2 C5 C10 139.8(4) . . . . ?
C3 N2 C2 C1 61.0(4) . . . . ?
C3 N2 C5 C6 -164.6(3) . . . . ?
C3 N2 C5 C10 19.5(5) . . . . ?
C5 N2 C2 C1 -64.8(4) . . . . ?
C5 N2 C3 C4 65.6(4) . . . . ?
C5 C6 C7 C8 -0.3(7) . . . . ?
C6 C5 C10 C9 1.6(6) . . . . ?
C6 C7 C8 C9 1.2(7) . . . . ?
C7 C8 C9 C10 -0.8(7) . . . . ?
C8 C9 C10 C5 -0.6(6) . . . . ?
C10 C5 C6 C7 -1.2(6) . . . . ?
C11 N2 C2 C1 175.8(3) . . . . ?
C11 N2 C3 C4 -174.9(3) . . . . ?
C11 N2 C5 C6 76.1(4) . . . . ?
C11 N2 C5 C10 -99.8(4) . . . . ?
